data_4312805
loop_
_publ_author_name
'Jane Kuzelka'
'Joshua R. Farrell'
'Stephen J. Lippard'

_publ_section_title
;
 Modeling the Syn Disposition of Nitrogen Donors at the Active Sites of
 Carboxylate-Bridged Diiron Enzymes. Enforcing Dinuclearity and Kinetic
 Stability with a 1,2-Diethynylbenzene-Based Ligand
;
_journal_name_full 'Inorganic Chemistry'
_journal_page_first 8652
_journal_page_last 8662
_journal_paper_doi 10.1021/ic034928e
_journal_volume 42
_journal_year 2003
_chemical_formula_sum 'C52 H44 Fe N2 O4'
_chemical_formula_weight 816.74
_chemical_name_systematic
;

   ?

;
_space_group_IT_number 15
_symmetry_cell_setting monoclinic
_symmetry_space_group_name_Hall '-C 2yc'
_symmetry_space_group_name_H-M 'C 1 2/c 1'
_atom_sites_solution_hydrogens geom
_atom_sites_solution_primary direct
_atom_sites_solution_secondary difmap
_audit_creation_method SHELXL-97
_cell_angle_alpha 90.00
_cell_angle_beta 114.962(5)
_cell_angle_gamma 90.00
_cell_formula_units_Z 4
_cell_length_a 21.272(5)
_cell_length_b 16.099(5)
_cell_length_c 13.652(5)
_cell_measurement_temperature 173(2)
_cell_volume 4239(2)
_computing_cell_refinement 'Bruker SMART'
_computing_data_collection 'Bruker SMART'
_computing_data_reduction 'Bruker SHELXTL'
_computing_molecular_graphics 'Bruker SHELXTL'
_computing_publication_material 'Bruker SHELXTL'
_computing_structure_refinement 'SHELXL-97 (Sheldrick, 1997)'
_computing_structure_solution 'SHELXS-97 (Sheldrick, 1990)'
_diffrn_ambient_temperature 173(2)
_diffrn_measured_fraction_theta_full 0.926
_diffrn_measured_fraction_theta_max 0.926
_diffrn_measurement_device_type 'CCD area detector'
_diffrn_measurement_method 'phi and omega scans'
_diffrn_radiation_monochromator graphite
_diffrn_radiation_source 'fine-focus sealed tube'
_diffrn_radiation_type MoK\a
_diffrn_radiation_wavelength 0.71069
_diffrn_reflns_av_R_equivalents 0.0309
_diffrn_reflns_av_sigmaI/netI 0.0417
_diffrn_reflns_limit_h_max 27
_diffrn_reflns_limit_h_min -22
_diffrn_reflns_limit_k_max 21
_diffrn_reflns_limit_k_min -19
_diffrn_reflns_limit_l_max 14
_diffrn_reflns_limit_l_min -18
_diffrn_reflns_number 13206
_diffrn_reflns_theta_full 28.28
_diffrn_reflns_theta_max 28.28
_diffrn_reflns_theta_min 1.99
_exptl_absorpt_coefficient_mu 0.404
_exptl_absorpt_correction_T_max 1.0000000
_exptl_absorpt_correction_T_min 0.933445
_exptl_absorpt_correction_type sadabs
_exptl_crystal_colour pink
_exptl_crystal_density_diffrn 1.280
_exptl_crystal_density_method 'not measured'
_exptl_crystal_description block
_exptl_crystal_F_000 1712
_exptl_crystal_size_max 0.4
_exptl_crystal_size_mid 0.2
_exptl_crystal_size_min 0.2
_refine_diff_density_max 0.339
_refine_diff_density_min -0.234
_refine_diff_density_rms 0.047
_refine_ls_extinction_coef 0.00000(16)
_refine_ls_extinction_expression Fc^*^=kFc[1+0.001xFc^2^\l^3^/sin(2\q)]^-1/4^
_refine_ls_extinction_method SHELXL
_refine_ls_goodness_of_fit_ref 1.032
_refine_ls_hydrogen_treatment mixed
_refine_ls_matrix_type full
_refine_ls_number_parameters 269
_refine_ls_number_reflns 4885
_refine_ls_number_restraints 0
_refine_ls_restrained_S_all 1.032
_refine_ls_R_factor_all 0.0708
_refine_ls_R_factor_gt 0.0447
_refine_ls_shift/su_max 0.236
_refine_ls_shift/su_mean 0.001
_refine_ls_structure_factor_coef Fsqd
_refine_ls_weighting_details 'calc w=1/[\s^2^(Fo^2^)+(0.0479P)^2^+3.4476P] where P=(Fo^2^+2Fc^2^)/3'
_refine_ls_weighting_scheme calc
_refine_ls_wR_factor_gt 0.1035
_refine_ls_wR_factor_ref 0.1139
_reflns_number_gt 3598
_reflns_number_total 4885
_reflns_threshold_expression >2sigma(I)
_cod_data_source_file ic034928esi20030806_110655_1.cif
_cod_data_source_block 2
_cod_depositor_comments
;
The following automatic conversions were performed:

'_symmetry_cell_setting' value 'Monoclinic' changed to 'monoclinic'
according to the built-in table from CIF Core dictionary named
'cif_core.dic' version 2.4.1 from 2010-06-29.

Automatic conversion script
Id: cif_fix_values 1646 2011-03-28 12:23:43Z adriana 
;
_cod_database_code 4312805

loop_
_symmetry_equiv_pos_as_xyz
'x, y, z'
'-x, y, -z+1/2'
'x+1/2, y+1/2, z'
'-x+1/2, y+1/2, -z+1/2'
'-x, -y, -z'
'x, -y, z-1/2'
'-x+1/2, -y+1/2, -z'
'x+1/2, -y+1/2, z-1/2'

loop_
_atom_site_label
_atom_site_type_symbol
_atom_site_fract_x
_atom_site_fract_y
_atom_site_fract_z
_atom_site_U_iso_or_equiv
_atom_site_adp_type
_atom_site_occupancy
_atom_site_symmetry_multiplicity
_atom_site_calc_flag
_atom_site_refinement_flags
_atom_site_disorder_assembly
_atom_site_disorder_group
Fe1 Fe 0.5000 0.61876(2) 0.7500 0.03046(13) Uani 1 2 d S . .
O1 O 0.42355(7) 0.63969(9) 0.81032(11) 0.0352(3) Uani 1 1 d . . .
O2 O 0.41034(7) 0.69601(9) 0.65716(11) 0.0359(3) Uani 1 1 d . . .
N1 N 0.46937(9) 0.50025(11) 0.65995(13) 0.0333(4) Uani 1 1 d . . .
C1 C 0.5000 0.45297(18) 0.7500 0.0339(6) Uani 1 2 d S . .
C2 C 0.5000 0.36607(19) 0.7500 0.0468(8) Uani 1 2 d S . .
C3 C 0.53205(15) 0.32777(15) 0.8524(2) 0.0583(7) Uani 1 1 d . . .
H3A H 0.5331 0.2702 0.8580 0.070 Uiso 1 1 calc R . .
C4 C 0.56134(14) 0.37538(15) 0.94288(19) 0.0510(6) Uani 1 1 d . . .
H4A H 0.5816 0.3501 1.0104 0.061 Uiso 1 1 calc R . .
C5 C 0.56121(11) 0.46297(14) 0.93510(17) 0.0385(5) Uani 1 1 d . . .
C6 C 0.59435(12) 0.51689(16) 1.03220(18) 0.0474(6) Uani 1 1 d . . .
H6A H 0.5889 0.5741 1.0104 0.071 Uiso 1 1 calc R . .
H6B H 0.6428 0.5038 1.0685 0.071 Uiso 1 1 calc R . .
H6C H 0.5727 0.5075 1.0803 0.071 Uiso 1 1 calc R . .
C7 C 0.38883(10) 0.68350(12) 0.72860(15) 0.0309(4) Uani 1 1 d . . .
C8 C 0.32174(10) 0.72231(13) 0.71678(16) 0.0325(4) Uani 1 1 d . . .
C9 C 0.25818(11) 0.69084(14) 0.63958(17) 0.0365(5) Uani 1 1 d . . .
C10 C 0.19708(12) 0.73318(15) 0.6236(2) 0.0473(6) Uani 1 1 d . . .
H10A H 0.1549 0.7143 0.5715 0.057 Uiso 1 1 calc R . .
C11 C 0.19853(13) 0.80198(16) 0.6837(2) 0.0529(6) Uani 1 1 d . . .
H11A H 0.1575 0.8293 0.6721 0.063 Uiso 1 1 calc R . .
C12 C 0.26067(13) 0.83082(15) 0.7612(2) 0.0472(6) Uani 1 1 d . . .
H12A H 0.2608 0.8772 0.8020 0.057 Uiso 1 1 calc R . .
C13 C 0.32355(11) 0.79183(13) 0.77977(17) 0.0364(5) Uani 1 1 d . . .
C14 C 0.25370(11) 0.61300(14) 0.57893(17) 0.0373(5) Uani 1 1 d . . .
C15 C 0.29027(11) 0.54200(14) 0.62891(17) 0.0380(5) Uani 1 1 d . . .
H15A H 0.3194 0.5434 0.7023 0.046 Uiso 1 1 calc R . .
C16 C 0.28421(12) 0.46919(15) 0.57173(18) 0.0437(5) Uani 1 1 d . . .
H16A H 0.3096 0.4228 0.6075 0.052 Uiso 1 1 calc R . .
C17 C 0.24096(13) 0.46382(17) 0.46175(19) 0.0504(6) Uani 1 1 d . . .
C18 C 0.23671(17) 0.38448(19) 0.4001(2) 0.0724(9) Uani 1 1 d . . .
H18A H 0.2046 0.3917 0.3260 0.109 Uiso 1 1 calc R . .
H18B H 0.2211 0.3401 0.4313 0.109 Uiso 1 1 calc R . .
H18C H 0.2817 0.3713 0.4040 0.109 Uiso 1 1 calc R . .
C19 C 0.20387(14) 0.53424(18) 0.41250(19) 0.0551(7) Uani 1 1 d . . .
H19A H 0.1741 0.5323 0.3394 0.066 Uiso 1 1 calc R . .
C20 C 0.20960(12) 0.60730(17) 0.46836(18) 0.0491(6) Uani 1 1 d . . .
H20A H 0.1839 0.6534 0.4323 0.059 Uiso 1 1 calc R . .
C21 C 0.38878(12) 0.82630(13) 0.86530(18) 0.0393(5) Uani 1 1 d . . .
C22 C 0.44932(12) 0.83732(14) 0.85207(19) 0.0431(5) Uani 1 1 d . . .
H22A H 0.4503 0.8227 0.7868 0.052 Uiso 1 1 calc R . .
C23 C 0.50877(13) 0.86994(15) 0.9345(2) 0.0522(6) Uani 1 1 d . . .
H23A H 0.5489 0.8760 0.9238 0.063 Uiso 1 1 calc R . .
C24 C 0.50896(15) 0.89352(15) 1.0325(2) 0.0554(7) Uani 1 1 d . . .
C25 C 0.57446(16) 0.92781(19) 1.1233(2) 0.0789(10) Uani 1 1 d . . .
H25A H 0.5652 0.9407 1.1846 0.118 Uiso 1 1 calc R . .
H25B H 0.5887 0.9773 1.0990 0.118 Uiso 1 1 calc R . .
H25C H 0.6107 0.8870 1.1434 0.118 Uiso 1 1 calc R . .
C26 C 0.44799(16) 0.88455(15) 1.0446(2) 0.0578(7) Uani 1 1 d . . .
H26A H 0.4467 0.9010 1.1090 0.069 Uiso 1 1 calc R . .
C27 C 0.38877(14) 0.85159(15) 0.96315(19) 0.0497(6) Uani 1 1 d . . .
H27A H 0.3486 0.8463 0.9738 0.060 Uiso 1 1 calc R . .

loop_
_atom_site_aniso_label
_atom_site_aniso_U_11
_atom_site_aniso_U_22
_atom_site_aniso_U_33
_atom_site_aniso_U_23
_atom_site_aniso_U_13
_atom_site_aniso_U_12
Fe1 0.0297(2) 0.0293(2) 0.0331(2) 0.000 0.01384(17) 0.000
O1 0.0362(8) 0.0379(8) 0.0298(7) 0.0055(6) 0.0124(6) 0.0067(6)
O2 0.0358(8) 0.0438(8) 0.0299(7) 0.0047(6) 0.0157(6) 0.0042(6)
N1 0.0334(9) 0.0355(9) 0.0324(9) 0.0005(7) 0.0154(7) -0.0015(7)
C1 0.0378(16) 0.0327(15) 0.0343(15) 0.000 0.0182(13) 0.000
C2 0.065(2) 0.0334(17) 0.0411(18) 0.000 0.0221(16) 0.000
C3 0.090(2) 0.0339(13) 0.0487(15) 0.0061(11) 0.0269(14) 0.0040(13)
C4 0.0676(17) 0.0472(14) 0.0372(12) 0.0124(11) 0.0212(12) 0.0073(12)
C5 0.0398(12) 0.0446(12) 0.0337(11) 0.0019(10) 0.0178(10) 0.0044(10)
C6 0.0471(14) 0.0570(15) 0.0365(12) -0.0055(11) 0.0160(11) -0.0002(11)
C7 0.0327(11) 0.0287(10) 0.0282(10) -0.0035(8) 0.0098(8) -0.0023(8)
C8 0.0328(11) 0.0350(11) 0.0304(10) 0.0082(9) 0.0140(9) 0.0035(8)
C9 0.0340(11) 0.0409(12) 0.0339(11) 0.0107(9) 0.0135(9) 0.0008(9)
C10 0.0317(12) 0.0512(14) 0.0531(14) 0.0137(12) 0.0121(10) 0.0003(10)
C11 0.0371(13) 0.0531(15) 0.0716(17) 0.0148(13) 0.0260(12) 0.0140(11)
C12 0.0503(14) 0.0449(14) 0.0536(14) 0.0047(11) 0.0290(12) 0.0111(11)
C13 0.0393(12) 0.0368(12) 0.0370(12) 0.0066(9) 0.0200(10) 0.0063(9)
C14 0.0320(11) 0.0457(12) 0.0338(11) 0.0043(10) 0.0134(9) -0.0088(9)
C15 0.0378(12) 0.0451(13) 0.0313(11) 0.0009(9) 0.0147(9) -0.0096(9)
C16 0.0456(13) 0.0451(13) 0.0444(13) 0.0002(11) 0.0229(11) -0.0104(10)
C17 0.0498(14) 0.0630(16) 0.0453(14) -0.0128(12) 0.0268(12) -0.0239(12)
C18 0.081(2) 0.081(2) 0.0640(18) -0.0303(16) 0.0393(16) -0.0298(17)
C19 0.0507(15) 0.0763(19) 0.0331(12) -0.0036(13) 0.0125(11) -0.0235(13)
C20 0.0404(13) 0.0620(16) 0.0380(13) 0.0098(11) 0.0097(10) -0.0101(11)
C21 0.0467(13) 0.0319(11) 0.0391(12) 0.0022(9) 0.0179(10) 0.0110(9)
C22 0.0433(13) 0.0396(13) 0.0434(13) -0.0074(10) 0.0154(10) 0.0045(10)
C23 0.0438(14) 0.0442(14) 0.0597(16) -0.0083(12) 0.0132(12) 0.0070(11)
C24 0.0626(17) 0.0356(13) 0.0468(14) -0.0077(11) 0.0024(12) 0.0115(11)
C25 0.082(2) 0.0548(18) 0.0611(18) -0.0172(15) -0.0081(16) 0.0166(15)
C26 0.088(2) 0.0422(14) 0.0385(13) -0.0036(11) 0.0224(14) 0.0128(14)
C27 0.0648(16) 0.0429(13) 0.0442(13) -0.0001(11) 0.0258(12) 0.0078(12)

loop_
_atom_type_symbol
_atom_type_description
_atom_type_scat_dispersion_real
_atom_type_scat_dispersion_imag
_atom_type_scat_source
C C 0.0033 0.0016 'International Tables Vol C Tables 4.2.6.8 and 6.1.1.4'
H H 0.0000 0.0000 'International Tables Vol C Tables 4.2.6.8 and 6.1.1.4'
N N 0.0061 0.0033 'International Tables Vol C Tables 4.2.6.8 and 6.1.1.4'
O O 0.0106 0.0060 'International Tables Vol C Tables 4.2.6.8 and 6.1.1.4'
Fe Fe 0.3463 0.8444 'International Tables Vol C Tables 4.2.6.8 and 6.1.1.4'

loop_
_geom_angle_atom_site_label_1
_geom_angle_atom_site_label_2
_geom_angle_atom_site_label_3
_geom_angle
_geom_angle_site_symmetry_1
_geom_angle_site_symmetry_3
_geom_angle_publ_flag
O1 Fe1 O1 161.86(8) . 2_656 ?
O1 Fe1 O2 107.90(6) . 2_656 ?
O1 Fe1 O2 60.83(5) 2_656 2_656 ?
O1 Fe1 O2 60.83(5) . . ?
O1 Fe1 O2 107.90(6) 2_656 . ?
O2 Fe1 O2 110.42(8) 2_656 . ?
O1 Fe1 N1 104.86(6) . . ?
O1 Fe1 N1 90.88(6) 2_656 . ?
O2 Fe1 N1 142.65(6) 2_656 . ?
O2 Fe1 N1 100.87(6) . . ?
O1 Fe1 N1 90.88(6) . 2_656 ?
O1 Fe1 N1 104.86(6) 2_656 2_656 ?
O2 Fe1 N1 100.87(6) 2_656 2_656 ?
O2 Fe1 N1 142.66(6) . 2_656 ?
N1 Fe1 N1 60.93(9) . 2_656 ?
O1 Fe1 C7 136.84(6) . 2_656 ?
O1 Fe1 C7 30.50(6) 2_656 2_656 ?
O2 Fe1 C7 30.34(6) 2_656 2_656 ?
O2 Fe1 C7 112.62(6) . 2_656 ?
N1 Fe1 C7 117.97(6) . 2_656 ?
N1 Fe1 C7 104.69(6) 2_656 2_656 ?
O1 Fe1 C7 30.50(6) . . ?
O1 Fe1 C7 136.84(6) 2_656 . ?
O2 Fe1 C7 112.62(6) 2_656 . ?
O2 Fe1 C7 30.34(6) . . ?
N1 Fe1 C7 104.69(6) . . ?
N1 Fe1 C7 117.97(6) 2_656 . ?
C7 Fe1 C7 130.43(9) 2_656 . ?
C7 O1 Fe1 90.24(12) . . ?
C7 O2 Fe1 88.46(12) . . ?
C5 N1 C1 118.89(19) 2_656 . ?
C5 N1 Fe1 147.38(15) 2_656 . ?
C1 N1 Fe1 93.68(13) . . ?
N1 C1 N1 111.7(2) 2_656 . ?
N1 C1 C2 124.14(12) 2_656 . ?
N1 C1 C2 124.14(12) . . ?
C1 C2 C3 115.88(15) . . ?
C1 C2 C3 115.88(15) . 2_656 ?
C3 C2 C3 128.2(3) . 2_656 ?
C4 C3 C2 119.8(2) . . ?
C3 C4 C5 120.5(2) . . ?
N1 C5 C4 120.7(2) 2_656 . ?
N1 C5 C6 117.4(2) 2_656 . ?
C4 C5 C6 121.9(2) . . ?
O2 C7 O1 120.47(19) . . ?
O2 C7 C8 119.37(17) . . ?
O1 C7 C8 120.15(18) . . ?
O2 C7 Fe1 61.21(11) . . ?
O1 C7 Fe1 59.26(10) . . ?
C8 C7 Fe1 179.42(15) . . ?
C13 C8 C9 120.94(19) . . ?
C13 C8 C7 119.14(18) . . ?
C9 C8 C7 119.86(19) . . ?
C10 C9 C8 118.4(2) . . ?
C10 C9 C14 119.2(2) . . ?
C8 C9 C14 122.40(19) . . ?
C11 C10 C9 121.0(2) . . ?
C10 C11 C12 120.2(2) . . ?
C11 C12 C13 121.4(2) . . ?
C12 C13 C8 118.0(2) . . ?
C12 C13 C21 118.5(2) . . ?
C8 C13 C21 123.52(19) . . ?
C15 C14 C20 117.1(2) . . ?
C15 C14 C9 122.04(19) . . ?
C20 C14 C9 120.8(2) . . ?
C16 C15 C14 121.4(2) . . ?
C15 C16 C17 121.5(2) . . ?
C19 C17 C16 117.0(2) . . ?
C19 C17 C18 122.3(2) . . ?
C16 C17 C18 120.6(3) . . ?
C20 C19 C17 122.1(2) . . ?
C19 C20 C14 120.9(2) . . ?
C22 C21 C27 117.6(2) . . ?
C22 C21 C13 123.6(2) . . ?
C27 C21 C13 118.8(2) . . ?
C21 C22 C23 121.3(2) . . ?
C24 C23 C22 120.9(3) . . ?
C26 C24 C23 117.7(2) . . ?
C26 C24 C25 121.5(3) . . ?
C23 C24 C25 120.8(3) . . ?
C24 C26 C27 121.7(2) . . ?
C26 C27 C21 120.8(3) . . ?

loop_
_geom_bond_atom_site_label_1
_geom_bond_atom_site_label_2
_geom_bond_distance
_geom_bond_site_symmetry_2
_geom_bond_publ_flag
Fe1 O1 2.1369(15) . ?
Fe1 O1 2.1369(15) 2_656 ?
Fe1 O2 2.1796(14) 2_656 ?
Fe1 O2 2.1796(14) . ?
Fe1 N1 2.2136(18) . ?
Fe1 N1 2.2136(18) 2_656 ?
Fe1 C7 2.486(2) 2_656 ?
Fe1 C7 2.486(2) . ?
O1 C7 1.262(2) . ?
O2 C7 1.256(2) . ?
N1 C5 1.325(3) 2_656 ?
N1 C1 1.356(2) . ?
C1 N1 1.356(2) 2_656 ?
C1 C2 1.399(4) . ?
C2 C3 1.413(3) . ?
C2 C3 1.413(3) 2_656 ?
C3 C4 1.361(3) . ?
C4 C5 1.414(3) . ?
C5 N1 1.325(3) 2_656 ?
C5 C6 1.490(3) . ?
C7 C8 1.503(3) . ?
C8 C13 1.402(3) . ?
C8 C9 1.412(3) . ?
C9 C10 1.401(3) . ?
C9 C14 1.483(3) . ?
C10 C11 1.370(4) . ?
C11 C12 1.379(4) . ?
C12 C13 1.400(3) . ?
C13 C21 1.493(3) . ?
C14 C15 1.389(3) . ?
C14 C20 1.404(3) . ?
C15 C16 1.384(3) . ?
C16 C17 1.394(3) . ?
C17 C19 1.383(4) . ?
C17 C18 1.511(4) . ?
C19 C20 1.379(4) . ?
C21 C22 1.385(3) . ?
C21 C27 1.397(3) . ?
C22 C23 1.393(3) . ?
C23 C24 1.389(4) . ?
C24 C26 1.383(4) . ?
C24 C25 1.525(4) . ?
C26 C27 1.387(4) . ?
